data_7112532
loop_
_publ_author_name
'Zhu, Qilong'
'Shen, Chaojun'
'Tan, Chunhong'
'Sheng, Tianlu'
'Hu, Shengmin'
'Wu, Xintao'

_publ_section_title
;
 Bright blue emissions with temperature-dependent quantum yields from
 microporous metal-organic frameworks.
;
_journal_issue 4
_journal_name_full 'Chemical communications (Cambridge, England)'
_journal_page_first 531
_journal_page_last 533
_journal_paper_doi 10.1039/c1cc15138j
_journal_volume 48
_journal_year 2012
_chemical_formula_sum 'C29 H31 Cd N7 O7'
_chemical_formula_weight 702.01
_chemical_name_systematic
;
?
;
_space_group_IT_number 15
_symmetry_cell_setting monoclinic
_symmetry_space_group_name_Hall '-C 2yc'
_symmetry_space_group_name_H-M 'C 1 2/c 1'
_atom_sites_solution_hydrogens geom
_atom_sites_solution_primary direct
_atom_sites_solution_secondary difmap
_audit_creation_method SHELXL-97
_cell_angle_alpha 90.00
_cell_angle_beta 115.414(11)
_cell_angle_gamma 90.00
_cell_formula_units_Z 8
_cell_length_a 29.28(2)
_cell_length_b 14.524(10)
_cell_length_c 20.084(15)
_cell_measurement_reflns_used 12311
_cell_measurement_temperature 293(2)
_cell_measurement_theta_max 27.4855
_cell_measurement_theta_min 2.1085
_cell_volume 7714(9)
_computing_cell_refinement 'CrystalClear (Rigaku Inc., 2007)'
_computing_data_collection 'CrystalClear (Rigaku Inc., 2007)'
_computing_data_reduction 'CrystalClear (Rigaku Inc., 2007)'
_computing_structure_refinement 'SHELXL-97 (Sheldrick, 1997)'
_computing_structure_solution 'SHELXS-97 (Sheldrick, 1990)'
_diffrn_ambient_temperature 293(2)
_diffrn_detector_area_resol_mean 14.6306
_diffrn_measured_fraction_theta_full 0.988
_diffrn_measured_fraction_theta_max 0.988
_diffrn_measurement_device_type 'Mercury70 (2x2 bin mode)'
_diffrn_measurement_method CCD_Profile_fitting
_diffrn_radiation_monochromator graphite
_diffrn_radiation_source 'fine-focus sealed tube'
_diffrn_radiation_type MoK\a
_diffrn_radiation_wavelength 0.71073
_diffrn_reflns_av_R_equivalents 0.0666
_diffrn_reflns_av_sigmaI/netI 0.1139
_diffrn_reflns_limit_h_max 37
_diffrn_reflns_limit_h_min -33
_diffrn_reflns_limit_k_max 18
_diffrn_reflns_limit_k_min -16
_diffrn_reflns_limit_l_max 26
_diffrn_reflns_limit_l_min -26
_diffrn_reflns_number 25354
_diffrn_reflns_theta_full 27.46
_diffrn_reflns_theta_max 27.46
_diffrn_reflns_theta_min 2.11
_exptl_absorpt_coefficient_mu 0.612
_exptl_absorpt_correction_T_max 1.0000
_exptl_absorpt_correction_T_min 0.7019
_exptl_absorpt_correction_type multi-scan
_exptl_absorpt_process_details 'SADABS (Sheldrick, 1996)'
_exptl_crystal_colour colorless
_exptl_crystal_density_diffrn 1.209
_exptl_crystal_density_method 'not measured'
_exptl_crystal_description octahedral
_exptl_crystal_F_000 2864
_exptl_crystal_size_max 0.2400
_exptl_crystal_size_mid 0.2400
_exptl_crystal_size_min 0.2400
_refine_diff_density_max 1.891
_refine_diff_density_min -3.172
_refine_diff_density_rms 0.284
_refine_ls_extinction_method none
_refine_ls_goodness_of_fit_ref 1.104
_refine_ls_hydrogen_treatment constr
_refine_ls_matrix_type full
_refine_ls_number_parameters 393
_refine_ls_number_reflns 8737
_refine_ls_number_restraints 0
_refine_ls_restrained_S_all 1.104
_refine_ls_R_factor_all 0.1219
_refine_ls_R_factor_gt 0.0758
_refine_ls_shift/su_max 0.001
_refine_ls_shift/su_mean 0.000
_refine_ls_structure_factor_coef Fsqd
_refine_ls_weighting_details 'calc w=1/[\s^2^(Fo^2^)+(0.1893P)^2^+0.0000P] where P=(Fo^2^+2Fc^2^)/3'
_refine_ls_weighting_scheme calc
_refine_ls_wR_factor_gt 0.2071
_refine_ls_wR_factor_ref 0.3054
_reflns_number_gt 5749
_reflns_number_total 8737
_reflns_threshold_expression >2sigma(I)
_cod_data_source_file c1cc15138j.txt
_cod_data_source_block 2
_cod_depositor_comments
;
The following automatic conversions were performed:

'_exptl_absorpt_correction_type' value 'Multi-scan' changed to
'multi-scan' according to
/usr/data/users/saulius/automatic-downloads/retrospective/RSC/lib/dictionaries/cif_core.dic
dictionary named 'cif_core.dic' version 2.4.2 from 2011-04-26.

Automatic conversion script
Id: cif_fix_values 2281 2013-09-26 08:29:07Z andrius 
;
_cod_original_cell_volume 7714(10)
_cod_original_sg_symbol_H-M C2/c
_cod_database_code 7112532

loop_
_symmetry_equiv_pos_as_xyz
'x, y, z'
'-x, y, -z+1/2'
'x+1/2, y+1/2, z'
'-x+1/2, y+1/2, -z+1/2'
'-x, -y, -z'
'x, -y, z-1/2'
'-x+1/2, -y+1/2, -z'
'x+1/2, -y+1/2, z-1/2'

loop_
_atom_site_label
_atom_site_type_symbol
_atom_site_fract_x
_atom_site_fract_y
_atom_site_fract_z
_atom_site_U_iso_or_equiv
_atom_site_adp_type
_atom_site_occupancy
_atom_site_symmetry_multiplicity
_atom_site_calc_flag
_atom_site_refinement_flags
Cd1 Cd 0.134426(16) 0.48068(3) 0.28729(2) 0.0425(2) Uani 1 1 d .
N1 N 0.2262(2) 0.6658(4) 0.2118(3) 0.0502(13) Uani 1 1 d .
N2 N 0.20083(18) 0.5431(4) 0.2684(3) 0.0431(11) Uani 1 1 d .
N3 N 0.28367(19) 0.6105(4) 0.3299(3) 0.0485(13) Uani 1 1 d .
N4 N 0.1474(2) 0.5990(4) 0.1530(3) 0.0550(15) Uani 1 1 d .
H4A H 0.1258 0.5581 0.1519 0.066 Uiso 1 1 calc R
N5 N 0.3057(2) 0.7267(4) 0.2739(3) 0.0536(15) Uani 1 1 d .
H5A H 0.2984 0.7633 0.2371 0.064 Uiso 1 1 calc R
N6 N 0.2604(2) 0.4889(5) 0.3811(3) 0.0639(19) Uani 1 1 d .
H6A H 0.2420 0.4408 0.3758 0.077 Uiso 1 1 calc R
N7 N 0.5000 0.2222(9) 0.7500 0.104(4) Uani 1 2 d S
H7A H 0.4739 0.1855 0.7226 0.125 Uiso 1 1 d R
N8 N 0.0000 0.3537(10) -0.2500 0.144(7) Uani 1 2 d S
H8A H 0.0273 0.3906 -0.2323 0.173 Uiso 1 1 d R
C1 C 0.1927(2) 0.6044(4) 0.2122(3) 0.0428(13) Uani 1 1 d .
C2 C 0.2701(2) 0.6662(4) 0.2720(3) 0.0409(13) Uani 1 1 d .
C3 C 0.2477(2) 0.5510(5) 0.3252(3) 0.0484(15) Uani 1 1 d .
C4 C 0.1349(3) 0.6616(6) 0.0914(3) 0.073(3) Uani 1 1 d .
H4B H 0.1619 0.6615 0.0755 0.087 Uiso 1 1 calc R
H4C H 0.1315 0.7237 0.1066 0.087 Uiso 1 1 calc R
C5 C 0.3557(2) 0.7331(5) 0.3350(3) 0.0541(17) Uani 1 1 d .
H5B H 0.3774 0.7698 0.3200 0.065 Uiso 1 1 calc R
H5C H 0.3702 0.6720 0.3473 0.065 Uiso 1 1 calc R
C6 C 0.3051(4) 0.5040(8) 0.4497(5) 0.113(5) Uani 1 1 d .
H6B H 0.3004 0.5589 0.4737 0.136 Uiso 1 1 calc R
H6C H 0.3341 0.5140 0.4392 0.136 Uiso 1 1 calc R
C7 C -0.0482(2) 0.5440(5) -0.1605(3) 0.0469(14) Uani 1 1 d .
C8 C 0.3569(3) 0.9074(7) 0.5967(4) 0.066(2) Uani 1 1 d .
C9 C 0.3501(2) 0.1917(4) 0.6482(3) 0.0462(14) Uani 1 1 d .
C10 C 0.0853(2) 0.6322(5) 0.0273(3) 0.0552(18) Uani 1 1 d .
C11 C 0.0383(3) 0.6447(6) 0.0246(3) 0.068(2) Uani 1 1 d .
H11A H 0.0358 0.6732 0.0644 0.082 Uiso 1 1 calc R
C12 C -0.0056(3) 0.6175(6) -0.0341(3) 0.0581(18) Uani 1 1 d .
H12A H -0.0371 0.6281 -0.0346 0.070 Uiso 1 1 calc R
C13 C -0.0008(2) 0.5728(5) -0.0935(3) 0.0438(14) Uani 1 1 d .
C14 C 0.0455(3) 0.5566(6) -0.0908(4) 0.0632(19) Uani 1 1 d .
H14A H 0.0482 0.5249 -0.1292 0.076 Uiso 1 1 calc R
C15 C 0.0889(3) 0.5866(6) -0.0318(4) 0.063(2) Uani 1 1 d .
H15A H 0.1204 0.5765 -0.0313 0.076 Uiso 1 1 calc R
C16 C 0.3538(2) 0.7764(5) 0.4029(3) 0.0503(16) Uani 1 1 d .
C17 C 0.3289(3) 0.8594(6) 0.3987(4) 0.0594(18) Uani 1 1 d .
H17A H 0.3115 0.8878 0.3532 0.071 Uiso 1 1 calc R
C18 C 0.3297(3) 0.8994(6) 0.4604(4) 0.067(2) Uani 1 1 d .
H18A H 0.3128 0.9549 0.4559 0.080 Uiso 1 1 calc R
C19 C 0.3546(3) 0.8607(6) 0.5292(4) 0.0581(18) Uani 1 1 d .
C20 C 0.3789(3) 0.7762(7) 0.5344(4) 0.077(2) Uani 1 1 d .
H20A H 0.3965 0.7487 0.5802 0.092 Uiso 1 1 calc R
C21 C 0.3766(3) 0.7334(5) 0.4715(4) 0.064(2) Uani 1 1 d .
H21A H 0.3906 0.6750 0.4751 0.077 Uiso 1 1 calc R
C22 C 0.3152(3) 0.4230(6) 0.5009(4) 0.076(3) Uani 1 1 d .
C23 C 0.3603(3) 0.3790(7) 0.5245(4) 0.081(3) Uani 1 1 d .
H23A H 0.3843 0.3989 0.5088 0.098 Uiso 1 1 calc R
C24 C 0.3710(3) 0.3029(6) 0.5728(4) 0.067(2) Uani 1 1 d .
H24A H 0.4017 0.2723 0.5874 0.080 Uiso 1 1 calc R
C25 C 0.3380(3) 0.2741(5) 0.5980(3) 0.0496(15) Uani 1 1 d .
C26 C 0.2909(3) 0.3212(6) 0.5747(4) 0.0609(19) Uani 1 1 d .
H26A H 0.2674 0.3035 0.5919 0.073 Uiso 1 1 calc R
C27 C 0.2814(3) 0.3927(6) 0.5267(4) 0.074(2) Uani 1 1 d .
H27A H 0.2504 0.4225 0.5105 0.088 Uiso 1 1 calc R
C28 C 0.4825(6) 0.2821(13) 0.8004(11) 0.188(9) Uani 1 1 d .
H28A H 0.4737 0.2424 0.8312 0.283 Uiso 1 1 calc R
H28B H 0.4537 0.3184 0.7700 0.283 Uiso 1 1 calc R
H28C H 0.5096 0.3221 0.8307 0.283 Uiso 1 1 calc R
C29 C -0.0004(6) 0.3080(12) -0.1894(9) 0.157(6) Uani 1 1 d .
H29A H -0.0008 0.3523 -0.1541 0.236 Uiso 1 1 calc R
H29B H 0.0294 0.2704 -0.1671 0.236 Uiso 1 1 calc R
H29C H -0.0299 0.2699 -0.2050 0.236 Uiso 1 1 calc R
O1 O -0.09078(17) 0.5636(4) -0.1629(2) 0.0590(13) Uani 1 1 d .
O1W O 0.3524(7) 0.5983(15) 0.7140(10) 0.288(9) Uiso 1 1 d .
O2 O -0.0440(2) 0.5048(5) -0.2133(3) 0.0808(19) Uani 1 1 d .
O3 O 0.3842(3) 0.8790(5) 0.6588(3) 0.086(2) Uani 1 1 d .
O4 O 0.3345(3) 0.9777(5) 0.5893(4) 0.090(2) Uani 1 1 d .
O5 O 0.3931(2) 0.1599(4) 0.6747(3) 0.0695(15) Uani 1 1 d .
O6 O 0.31472(18) 0.1580(3) 0.6624(2) 0.0514(11) Uani 1 1 d .

loop_
_atom_site_aniso_label
_atom_site_aniso_U_11
_atom_site_aniso_U_22
_atom_site_aniso_U_33
_atom_site_aniso_U_23
_atom_site_aniso_U_13
_atom_site_aniso_U_12
Cd1 0.0439(3) 0.0547(4) 0.0249(3) 0.00211(15) 0.0109(2) -0.00357(18)
N1 0.057(3) 0.055(3) 0.031(2) 0.008(2) 0.012(2) -0.011(3)
N2 0.036(2) 0.057(3) 0.031(2) 0.009(2) 0.0094(19) -0.004(2)
N3 0.045(3) 0.059(3) 0.034(2) 0.008(2) 0.009(2) -0.011(2)
N4 0.048(3) 0.069(4) 0.030(2) 0.012(2) 0.000(2) -0.017(3)
N5 0.057(3) 0.069(4) 0.028(2) 0.001(2) 0.012(2) -0.021(3)
N6 0.054(3) 0.076(4) 0.040(3) 0.025(3) 0.000(3) -0.025(3)
N7 0.109(10) 0.081(8) 0.121(11) 0.000 0.048(9) 0.000
N8 0.212(18) 0.085(9) 0.24(2) 0.000 0.199(17) 0.000
C1 0.041(3) 0.054(4) 0.028(2) 0.003(2) 0.009(2) -0.004(3)
C2 0.048(3) 0.045(3) 0.029(2) 0.002(2) 0.016(2) -0.008(3)
C3 0.050(3) 0.057(4) 0.028(3) 0.008(3) 0.006(2) -0.007(3)
C4 0.070(5) 0.084(6) 0.032(3) 0.017(3) -0.008(3) -0.029(4)
C5 0.051(4) 0.073(5) 0.036(3) -0.012(3) 0.016(3) -0.016(3)
C6 0.096(8) 0.111(7) 0.061(6) 0.052(5) -0.034(5) -0.047(6)
C7 0.048(3) 0.052(3) 0.033(3) 0.007(3) 0.009(3) 0.005(3)
C8 0.074(5) 0.075(5) 0.047(4) -0.020(4) 0.024(4) -0.017(4)
C9 0.057(4) 0.052(4) 0.028(2) 0.003(2) 0.016(2) 0.000(3)
C10 0.048(3) 0.073(5) 0.028(3) 0.015(3) 0.000(2) -0.017(3)
C11 0.074(5) 0.091(6) 0.026(3) -0.004(3) 0.010(3) -0.005(4)
C12 0.048(3) 0.085(5) 0.036(3) 0.000(3) 0.012(3) 0.006(3)
C13 0.037(3) 0.060(4) 0.027(2) 0.006(2) 0.007(2) 0.006(3)
C14 0.051(4) 0.090(5) 0.044(3) -0.012(4) 0.016(3) 0.002(4)
C15 0.035(3) 0.090(6) 0.054(4) 0.004(4) 0.008(3) 0.000(3)
C16 0.046(3) 0.064(4) 0.037(3) -0.008(3) 0.014(3) -0.013(3)
C17 0.063(4) 0.068(5) 0.037(3) 0.001(3) 0.012(3) 0.005(4)
C18 0.068(5) 0.078(5) 0.044(4) -0.010(4) 0.015(3) -0.001(4)
C19 0.052(4) 0.074(5) 0.043(3) -0.011(3) 0.016(3) -0.012(4)
C20 0.081(6) 0.109(7) 0.029(3) 0.006(4) 0.012(3) -0.003(5)
C21 0.079(5) 0.059(4) 0.044(3) -0.002(3) 0.015(3) 0.011(4)
C22 0.065(5) 0.090(6) 0.037(3) 0.023(4) -0.013(3) -0.017(4)
C23 0.066(5) 0.110(8) 0.062(5) 0.026(5) 0.021(4) -0.016(5)
C24 0.057(4) 0.074(5) 0.061(4) 0.022(4) 0.018(4) -0.001(4)
C25 0.056(4) 0.054(4) 0.029(3) 0.007(2) 0.009(2) -0.003(3)
C26 0.049(4) 0.073(5) 0.053(4) 0.020(3) 0.015(3) 0.001(3)
C27 0.049(4) 0.087(6) 0.067(5) 0.030(4) 0.008(4) 0.005(4)
C28 0.132(12) 0.188(18) 0.29(3) 0.054(18) 0.138(15) 0.003(13)
C29 0.165(14) 0.159(15) 0.156(14) 0.064(12) 0.076(12) 0.028(12)
O1 0.044(2) 0.085(4) 0.035(2) 0.008(2) 0.0045(18) -0.008(2)
O2 0.056(3) 0.123(5) 0.044(3) -0.026(3) 0.003(3) 0.023(3)
O3 0.102(5) 0.103(5) 0.045(3) -0.022(3) 0.023(3) -0.005(4)
O4 0.127(6) 0.093(5) 0.054(4) -0.026(3) 0.043(4) -0.006(4)
O5 0.066(3) 0.079(4) 0.062(3) 0.026(3) 0.026(3) 0.018(3)
O6 0.065(3) 0.053(3) 0.033(2) 0.0007(18) 0.018(2) -0.002(2)

loop_
_atom_type_symbol
_atom_type_description
_atom_type_scat_dispersion_real
_atom_type_scat_dispersion_imag
_atom_type_scat_source
C C 0.0033 0.0016 'International Tables Vol C Tables 4.2.6.8 and 6.1.1.4'
H H 0.0000 0.0000 'International Tables Vol C Tables 4.2.6.8 and 6.1.1.4'
N N 0.0061 0.0033 'International Tables Vol C Tables 4.2.6.8 and 6.1.1.4'
O O 0.0106 0.0060 'International Tables Vol C Tables 4.2.6.8 and 6.1.1.4'
Cd Cd -0.8075 1.2024 'International Tables Vol C Tables 4.2.6.8 and 6.1.1.4'

loop_
_geom_angle_atom_site_label_1
_geom_angle_atom_site_label_2
_geom_angle_atom_site_label_3
_geom_angle
_geom_angle_site_symmetry_1
_geom_angle_site_symmetry_3
N2 Cd1 O4 95.8(2) . 7_566
N2 Cd1 O1 92.56(18) . 5_565
O4 Cd1 O1 171.2(2) 7_566 5_565
N2 Cd1 O2 129.6(2) . 5_565
O4 Cd1 O2 117.1(3) 7_566 5_565
O1 Cd1 O2 54.65(18) 5_565 5_565
N2 Cd1 O5 142.43(19) . 7_556
O4 Cd1 O5 85.1(2) 7_566 7_556
O1 Cd1 O5 90.06(19) 5_565 7_556
O2 Cd1 O5 81.0(2) 5_565 7_556
N2 Cd1 O6 89.13(18) . 7_556
O4 Cd1 O6 83.3(2) 7_566 7_556
O1 Cd1 O6 99.77(17) 5_565 7_556
O2 Cd1 O6 129.4(2) 5_565 7_556
O5 Cd1 O6 53.56(17) 7_556 7_556
N2 Cd1 O3 96.2(2) . 7_566
O4 Cd1 O3 51.6(2) 7_566 7_566
O1 Cd1 O3 124.6(2) 5_565 7_566
O2 Cd1 O3 79.0(2) 5_565 7_566
O5 Cd1 O3 112.8(2) 7_556 7_566
O6 Cd1 O3 134.86(17) 7_556 7_566
N2 Cd1 C7 113.72(19) . 5_565
O4 Cd1 C7 144.2(3) 7_566 5_565
O1 Cd1 C7 27.36(19) 5_565 5_565
O2 Cd1 C7 27.4(2) 5_565 5_565
O5 Cd1 C7 83.37(19) 7_556 5_565
O6 Cd1 C7 115.55(18) 7_556 5_565
O3 Cd1 C7 103.1(2) 7_566 5_565
N2 Cd1 C8 97.4(2) . 7_566
O4 Cd1 C8 25.2(2) 7_566 7_566
O1 Cd1 C8 150.1(2) 5_565 7_566
O2 Cd1 C8 98.4(2) 5_565 7_566
O5 Cd1 C8 98.7(2) 7_556 7_566
O6 Cd1 C8 108.5(2) 7_556 7_566
O3 Cd1 C8 26.4(2) 7_566 7_566
C7 Cd1 C8 125.2(2) 5_565 7_566
C1 N1 C2 115.1(5) . .
C3 N2 C1 113.0(5) . .
C3 N2 Cd1 120.7(4) . .
C1 N2 Cd1 121.6(4) . .
C2 N3 C3 113.7(5) . .
C1 N4 C4 120.5(6) . .
C2 N5 C5 123.4(5) . .
C3 N6 C6 119.8(6) . .
C28 N7 C28 113.0(15) . 2_656
C29 N8 C29 123.0(19) . 2_554
N1 C1 N4 118.8(5) . .
N1 C1 N2 124.8(5) . .
N4 C1 N2 116.3(5) . .
N3 C2 N1 126.9(6) . .
N3 C2 N5 115.6(5) . .
N1 C2 N5 117.4(5) . .
N3 C3 N6 116.3(5) . .
N3 C3 N2 126.5(5) . .
N6 C3 N2 117.0(6) . .
N4 C4 C10 110.1(6) . .
N5 C5 C16 111.9(6) . .
N6 C6 C22 111.2(7) . .
O2 C7 O1 121.6(6) . .
O2 C7 C13 119.3(6) . .
O1 C7 C13 119.0(6) . .
O2 C7 Cd1 62.6(4) . 5_565
O1 C7 Cd1 59.4(3) . 5_565
C13 C7 Cd1 171.4(5) . 5_565
O4 C8 O3 120.0(8) . .
O4 C8 C19 118.1(8) . .
O3 C8 C19 121.7(9) . .
O4 C8 Cd1 56.3(4) . 7_566
O3 C8 Cd1 63.7(5) . 7_566
C19 C8 Cd1 170.6(6) . 7_566
O5 C9 O6 122.4(6) . .
O5 C9 C25 119.5(6) . .
O6 C9 C25 118.2(6) . .
C11 C10 C15 118.0(6) . .
C11 C10 C4 124.9(7) . .
C15 C10 C4 117.0(7) . .
C10 C11 C12 123.4(7) . .
C11 C12 C13 117.3(6) . .
C14 C13 C12 120.3(6) . .
C14 C13 C7 120.4(6) . .
C12 C13 C7 119.3(6) . .
C13 C14 C15 121.0(7) . .
C14 C15 C10 119.9(7) . .
C17 C16 C21 117.7(6) . .
C17 C16 C5 121.4(6) . .
C21 C16 C5 120.9(7) . .
C18 C17 C16 120.7(7) . .
C17 C18 C19 122.4(8) . .
C18 C19 C20 117.8(7) . .
C18 C19 C8 121.6(8) . .
C20 C19 C8 120.6(7) . .
C21 C20 C19 120.2(7) . .
C20 C21 C16 121.0(8) . .
C23 C22 C27 118.0(7) . .
C23 C22 C6 118.9(9) . .
C27 C22 C6 123.1(9) . .
C22 C23 C24 120.2(8) . .
C25 C24 C23 121.4(8) . .
C24 C25 C26 118.8(6) . .
C24 C25 C9 120.1(7) . .
C26 C25 C9 121.1(6) . .
C27 C26 C25 118.2(7) . .
C26 C27 C22 123.4(8) . .
C7 O1 Cd1 93.3(4) . 5_565
C7 O2 Cd1 90.0(4) . 5_565
C8 O3 Cd1 89.9(6) . 7_566
C8 O4 Cd1 98.5(6) . 7_566
C9 O5 Cd1 92.0(4) . 7_556
C9 O6 Cd1 90.0(4) . 7_556

loop_
_geom_bond_atom_site_label_1
_geom_bond_atom_site_label_2
_geom_bond_distance
_geom_bond_site_symmetry_2
Cd1 N2 2.319(5) .
Cd1 O4 2.324(6) 7_566
Cd1 O1 2.355(5) 5_565
Cd1 O2 2.426(6) 5_565
Cd1 O5 2.435(6) 7_556
Cd1 O6 2.450(5) 7_556
Cd1 O3 2.476(7) 7_566
Cd1 C7 2.733(6) 5_565
Cd1 C8 2.762(8) 7_566
N1 C1 1.328(8) .
N1 C2 1.334(7) .
N2 C3 1.361(7) .
N2 C1 1.376(7) .
N3 C2 1.330(7) .
N3 C3 1.334(8) .
N4 C1 1.350(7) .
N4 C4 1.451(8) .
N5 C2 1.352(8) .
N5 C5 1.454(8) .
N6 C3 1.361(8) .
N6 C6 1.455(9) .
N7 C28 1.58(2) .
N7 C28 1.58(2) 2_656
N8 C29 1.391(15) .
N8 C29 1.391(15) 2_554
C4 C10 1.531(8) .
C5 C16 1.525(9) .
C6 C22 1.506(11) .
C7 O2 1.257(9) .
C7 O1 1.258(8) .
C7 C13 1.519(8) .
C7 Cd1 2.733(6) 5_565
C8 O4 1.189(11) .
C8 O3 1.228(10) .
C8 C19 1.491(10) .
C8 Cd1 2.762(8) 7_566
C9 O5 1.228(8) .
C9 O6 1.284(8) .
C9 C25 1.507(8) .
C10 C11 1.366(11) .
C10 C15 1.401(11) .
C11 C12 1.377(9) .
C12 C13 1.418(9) .
C13 C14 1.356(9) .
C14 C15 1.384(9) .
C16 C17 1.393(11) .
C16 C21 1.395(9) .
C17 C18 1.359(10) .
C18 C19 1.377(11) .
C19 C20 1.398(13) .
C20 C21 1.384(11) .
C22 C23 1.358(13) .
C22 C27 1.372(12) .
C23 C24 1.414(11) .
C24 C25 1.336(10) .
C25 C26 1.427(10) .
C26 C27 1.363(10) .
O1 Cd1 2.355(5) 5_565
O2 Cd1 2.426(6) 5_565
O3 Cd1 2.476(7) 7_566
O4 Cd1 2.324(6) 7_566
O5 Cd1 2.435(6) 7_556
O6 Cd1 2.450(5) 7_556
